data_7117001
loop_
_publ_author_name
'Deepak Dange'
'Amelia Davey'
'Joseph A. B. Abdalla'
'Simon Aldridge'
'Cameron Jones'

_publ_section_title
;
 Utilisation of a lithium boryl as a reducing agent in low oxidation state
 group 15 chemistry: synthesis and characterisation of an amido-distibene
 and a boryl-dibismuthene
;
_journal_name_full Chem.Commun.
_journal_page_first 7128
_journal_paper_doi 10.1039/C5cc01772F
_journal_volume 51
_journal_year 2015
_chemical_formula_sum 'C38 H40 Bi Br2 N Si'
_chemical_formula_weight 907.60
_chemical_name_systematic
; 
 ? 
;
_space_group_IT_number 2
_symmetry_cell_setting triclinic
_symmetry_space_group_name_Hall '-P 1'
_symmetry_space_group_name_H-M 'P -1'
_atom_sites_solution_hydrogens geom
_atom_sites_solution_primary direct
_atom_sites_solution_secondary difmap
_audit_creation_method SHELXL-97
_audit_update_record
;
2015-02-27 deposited with the CCDC.
2015-03-21 downloaded from the CCDC.
;
_cell_angle_alpha 95.931(4)
_cell_angle_beta 96.150(4)
_cell_angle_gamma 100.498(4)
_cell_formula_units_Z 2
_cell_length_a 10.1646(5)
_cell_length_b 11.2590(6)
_cell_length_c 15.5011(7)
_cell_measurement_temperature 123(2)
_cell_volume 1720.51(15)
_computing_structure_refinement 'SHELXL-97 (Sheldrick, 1997)'
_computing_structure_solution 'SHELXS-97 (Sheldrick, 1990)'
_diffrn_ambient_temperature 123(2)
_diffrn_measured_fraction_theta_full 0.998
_diffrn_measured_fraction_theta_max 0.998
_diffrn_measurement_device_type 'Bruker Apex X8'
_diffrn_radiation_monochromator graphite
_diffrn_radiation_source 'fine-focus sealed tube'
_diffrn_radiation_type MoK\a
_diffrn_radiation_wavelength 0.71073
_diffrn_reflns_av_R_equivalents 0.0419
_diffrn_reflns_av_sigmaI/netI 0.0536
_diffrn_reflns_limit_h_max 12
_diffrn_reflns_limit_h_min -12
_diffrn_reflns_limit_k_max 11
_diffrn_reflns_limit_k_min -13
_diffrn_reflns_limit_l_max 18
_diffrn_reflns_limit_l_min -18
_diffrn_reflns_number 15473
_diffrn_reflns_theta_full 25.50
_diffrn_reflns_theta_max 25.50
_diffrn_reflns_theta_min 3.03
_exptl_absorpt_coefficient_mu 7.508
_exptl_absorpt_correction_T_max 0.398
_exptl_absorpt_correction_T_min 0.252
_exptl_absorpt_correction_type multi-scan
_exptl_absorpt_process_details 'Sortav (Blessing)'
_exptl_crystal_colour colourless
_exptl_crystal_density_diffrn 1.752
_exptl_crystal_density_method 'not measured'
_exptl_crystal_description block
_exptl_crystal_F_000 884
_exptl_crystal_size_max 0.25
_exptl_crystal_size_mid 0.20
_exptl_crystal_size_min 0.15
_refine_diff_density_max 2.252
_refine_diff_density_min -1.188
_refine_diff_density_rms 0.144
_refine_ls_extinction_method none
_refine_ls_goodness_of_fit_ref 1.022
_refine_ls_hydrogen_treatment constr
_refine_ls_matrix_type full
_refine_ls_number_parameters 393
_refine_ls_number_reflns 6404
_refine_ls_number_restraints 0
_refine_ls_restrained_S_all 1.022
_refine_ls_R_factor_all 0.0373
_refine_ls_R_factor_gt 0.0307
_refine_ls_shift/su_max 0.002
_refine_ls_shift/su_mean 0.000
_refine_ls_structure_factor_coef Fsqd
_refine_ls_weighting_details 'calc w=1/[\s^2^(Fo^2^)+(0.0276P)^2^+0.0000P] where P=(Fo^2^+2Fc^2^)/3'
_refine_ls_weighting_scheme calc
_refine_ls_wR_factor_gt 0.0629
_refine_ls_wR_factor_ref 0.0661
_reflns_number_gt 5758
_reflns_number_total 6404
_reflns_threshold_expression >2sigma(I)
_cod_data_source_file c5cc01772f2.cif
_cod_data_source_block compound1e
_cod_original_sg_symbol_H-M P-1
_cod_database_code 7117001

loop_
_symmetry_equiv_pos_as_xyz
'x, y, z'
'-x, -y, -z'

loop_
_atom_site_label
_atom_site_type_symbol
_atom_site_fract_x
_atom_site_fract_y
_atom_site_fract_z
_atom_site_U_iso_or_equiv
_atom_site_adp_type
_atom_site_occupancy
_atom_site_symmetry_multiplicity
_atom_site_calc_flag
_atom_site_refinement_flags
_atom_site_disorder_assembly
_atom_site_disorder_group
Bi1 Bi 0.977665(14) 0.113409(15) 0.363843(10) 0.01701(6) Uani 1 1 d . . .
Si1 Si 0.81088(11) 0.35004(11) 0.31732(7) 0.0163(3) Uani 1 1 d . . .
C27 C 0.8825(4) 0.0012(4) 0.1602(3) 0.0142(9) Uani 1 1 d . . .
C26 C 0.7312(4) -0.0299(4) -0.0124(3) 0.0190(9) Uani 1 1 d . . .
H26 H 0.7768 -0.0904 0.0077 0.023 Uiso 1 1 calc R . .
C23 C 0.5991(4) 0.1437(5) -0.0742(3) 0.0269(11) Uani 1 1 d . . .
H23 H 0.5545 0.2042 -0.0953 0.032 Uiso 1 1 calc R . .
C21 C 0.7469(4) 0.0810(4) 0.0383(3) 0.0154(9) Uani 1 1 d . . .
C2 C 0.9471(4) 0.2192(4) 0.1362(3) 0.0136(9) Uani 1 1 d . . .
C4 C 1.1284(4) 0.3345(4) 0.0703(3) 0.0161(9) Uani 1 1 d . . .
C5 C 1.1819(4) 0.3927(4) 0.1533(3) 0.0158(9) Uani 1 1 d . . .
H5 H 1.2624 0.4527 0.1593 0.019 Uiso 1 1 calc R . .
C1 C 1.0009(4) 0.2822(4) 0.2200(2) 0.0118(8) Uani 1 1 d . . .
C8 C 1.2852(4) 0.5478(4) 0.3192(3) 0.0173(9) Uani 1 1 d . . .
C3 C 1.0111(4) 0.2473(4) 0.0642(3) 0.0144(9) Uani 1 1 d . . .
H3 H 0.9731 0.2049 0.0084 0.017 Uiso 1 1 calc R . .
C25 C 0.6487(4) -0.0548(4) -0.0933(3) 0.0225(10) Uani 1 1 d . . .
H25 H 0.6382 -0.1318 -0.1274 0.027 Uiso 1 1 calc R . .
C22 C 0.6801(4) 0.1680(4) 0.0062(3) 0.0215(10) Uani 1 1 d . . .
H22 H 0.6899 0.2453 0.0399 0.026 Uiso 1 1 calc R . .
C24 C 0.5838(4) 0.0319(5) -0.1230(3) 0.0256(11) Uani 1 1 d . . .
H24 H 0.5278 0.0148 -0.1776 0.031 Uiso 1 1 calc R . .
C12 C 1.4843(5) 0.6812(5) 0.2877(3) 0.0368(13) Uani 1 1 d . . .
H12 H 1.5692 0.6916 0.2663 0.044 Uiso 1 1 calc R . .
C9 C 1.2368(4) 0.6507(4) 0.3466(3) 0.0208(10) Uani 1 1 d . . .
H9 H 1.1508 0.6415 0.3664 0.025 Uiso 1 1 calc R . .
C34 C 1.3476(4) 0.3663(5) 0.0036(3) 0.0359(13) Uani 1 1 d . . .
H34A H 1.3924 0.4298 0.0510 0.054 Uiso 1 1 calc R . .
H34B H 1.3848 0.3827 -0.0507 0.054 Uiso 1 1 calc R . .
H34C H 1.3626 0.2868 0.0182 0.054 Uiso 1 1 calc R . .
C13 C 1.4122(4) 0.5645(5) 0.2908(3) 0.0264(11) Uani 1 1 d . . .
H13 H 1.4498 0.4958 0.2735 0.032 Uiso 1 1 calc R . .
C33 C 1.1954(4) 0.3657(4) -0.0088(3) 0.0251(11) Uani 1 1 d . . .
H33 H 1.1524 0.3031 -0.0592 0.030 Uiso 1 1 calc R . .
C7 C 1.1996(4) 0.4219(4) 0.3182(3) 0.0150(9) Uani 1 1 d . . .
H7 H 1.1297 0.4312 0.3578 0.018 Uiso 1 1 calc R . .
N1 N 0.9327(3) 0.2616(3) 0.2957(2) 0.0133(7) Uani 1 1 d . . .
C20 C 0.8301(4) 0.1100(4) 0.1284(3) 0.0138(9) Uani 1 1 d . . .
H20 H 0.7678 0.1328 0.1703 0.017 Uiso 1 1 calc R . .
C6 C 1.1238(4) 0.3676(4) 0.2279(3) 0.0135(9) Uani 1 1 d . . .
C38 C 0.6389(4) 0.2784(4) 0.2605(3) 0.0258(11) Uani 1 1 d . . .
H38A H 0.6365 0.2830 0.1976 0.039 Uiso 1 1 calc R . .
H38B H 0.5722 0.3217 0.2835 0.039 Uiso 1 1 calc R . .
H38C H 0.6177 0.1929 0.2706 0.039 Uiso 1 1 calc R . .
C36 C 0.8606(4) 0.5009(4) 0.2781(3) 0.0286(11) Uani 1 1 d . . .
H36A H 0.9353 0.5509 0.3188 0.043 Uiso 1 1 calc R . .
H36B H 0.7834 0.5420 0.2750 0.043 Uiso 1 1 calc R . .
H36C H 0.8891 0.4891 0.2199 0.043 Uiso 1 1 calc R . .
C37 C 0.8032(4) 0.3797(5) 0.4361(3) 0.0269(11) Uani 1 1 d . . .
H37A H 0.7764 0.3023 0.4592 0.040 Uiso 1 1 calc R . .
H37B H 0.7370 0.4312 0.4462 0.040 Uiso 1 1 calc R . .
H37C H 0.8922 0.4213 0.4657 0.040 Uiso 1 1 calc R . .
C28 C 1.0128(4) -0.0153(4) 0.1509(3) 0.0173(9) Uani 1 1 d . . .
H28 H 1.0689 0.0396 0.1213 0.021 Uiso 1 1 calc R . .
C32 C 0.8029(4) -0.0811(4) 0.2032(3) 0.0203(10) Uani 1 1 d . . .
H32 H 0.7129 -0.0725 0.2089 0.024 Uiso 1 1 calc R . .
C14 C 1.2805(4) 0.3318(4) 0.3546(3) 0.0167(9) Uani 1 1 d . . .
C29 C 1.0621(4) -0.1110(4) 0.1841(3) 0.0207(10) Uani 1 1 d . . .
H29 H 1.1504 -0.1222 0.1756 0.025 Uiso 1 1 calc R . .
C19 C 1.3635(4) 0.3670(4) 0.4348(3) 0.0218(10) Uani 1 1 d . . .
H19 H 1.3723 0.4474 0.4635 0.026 Uiso 1 1 calc R . .
C31 C 0.8518(4) -0.1756(4) 0.2380(3) 0.0239(10) Uani 1 1 d . . .
H31 H 0.7959 -0.2306 0.2676 0.029 Uiso 1 1 calc R . .
C30 C 0.9834(4) -0.1896(4) 0.2293(3) 0.0238(10) Uani 1 1 d . . .
H30 H 1.0186 -0.2528 0.2542 0.029 Uiso 1 1 calc R . .
C15 C 1.2723(4) 0.2142(4) 0.3145(3) 0.0190(9) Uani 1 1 d . . .
H15 H 1.2191 0.1884 0.2592 0.023 Uiso 1 1 calc R . .
C11 C 1.4338(5) 0.7810(5) 0.3153(3) 0.0394(14) Uani 1 1 d . . .
H11 H 1.4839 0.8604 0.3135 0.047 Uiso 1 1 calc R . .
C10 C 1.3102(5) 0.7665(5) 0.3458(3) 0.0331(12) Uani 1 1 d . . .
H10 H 1.2757 0.8357 0.3662 0.040 Uiso 1 1 calc R . .
C35 C 1.1746(6) 0.4889(6) -0.0318(4) 0.0541(17) Uani 1 1 d . . .
H35A H 1.0791 0.4845 -0.0525 0.081 Uiso 1 1 calc R . .
H35B H 1.2292 0.5125 -0.0780 0.081 Uiso 1 1 calc R . .
H35C H 1.2021 0.5495 0.0201 0.081 Uiso 1 1 calc R . .
C16 C 1.3408(4) 0.1335(4) 0.3539(3) 0.0239(10) Uani 1 1 d . . .
H16 H 1.3326 0.0529 0.3259 0.029 Uiso 1 1 calc R . .
C17 C 1.4202(4) 0.1695(4) 0.4332(3) 0.0261(11) Uani 1 1 d . . .
H17 H 1.4661 0.1142 0.4605 0.031 Uiso 1 1 calc R . .
C18 C 1.4321(4) 0.2873(5) 0.4724(3) 0.0275(11) Uani 1 1 d . . .
H18 H 1.4888 0.3137 0.5264 0.033 Uiso 1 1 calc R . .
Br1 Br 0.73423(4) 0.04306(4) 0.40811(3) 0.02965(12) Uani 1 1 d . . .
Br2 Br 1.06372(5) 0.22687(5) 0.52295(3) 0.03385(13) Uani 1 1 d . . .

loop_
_atom_site_aniso_label
_atom_site_aniso_U_11
_atom_site_aniso_U_22
_atom_site_aniso_U_33
_atom_site_aniso_U_23
_atom_site_aniso_U_13
_atom_site_aniso_U_12
Bi1 0.01765(9) 0.01922(11) 0.01588(9) 0.00368(7) 0.00473(7) 0.00580(7)
Si1 0.0168(6) 0.0147(6) 0.0180(6) 0.0004(5) 0.0050(5) 0.0045(5)
C27 0.0150(19) 0.011(2) 0.013(2) -0.0038(17) -0.0021(17) -0.0007(16)
C26 0.019(2) 0.019(2) 0.018(2) 0.0039(19) 0.0043(18) -0.0002(18)
C23 0.019(2) 0.035(3) 0.029(3) 0.006(2) 0.003(2) 0.011(2)
C21 0.0100(19) 0.019(2) 0.016(2) 0.0021(18) 0.0044(17) -0.0016(16)
C2 0.0129(19) 0.013(2) 0.015(2) 0.0031(17) 0.0017(17) 0.0019(16)
C4 0.019(2) 0.014(2) 0.016(2) 0.0013(18) 0.0046(18) 0.0043(17)
C5 0.016(2) 0.011(2) 0.021(2) 0.0035(18) 0.0050(18) -0.0002(16)
C1 0.0125(19) 0.008(2) 0.017(2) 0.0027(17) 0.0018(17) 0.0059(16)
C8 0.016(2) 0.021(2) 0.012(2) 0.0032(18) -0.0037(17) -0.0004(17)
C3 0.016(2) 0.014(2) 0.013(2) 0.0031(17) 0.0012(17) 0.0021(17)
C25 0.021(2) 0.022(3) 0.019(2) -0.001(2) 0.0013(19) -0.0056(19)
C22 0.022(2) 0.023(3) 0.020(2) 0.004(2) 0.0009(19) 0.0075(19)
C24 0.014(2) 0.041(3) 0.018(2) 0.002(2) -0.0017(18) 0.000(2)
C12 0.024(2) 0.050(4) 0.027(3) 0.007(3) -0.003(2) -0.013(2)
C9 0.022(2) 0.018(3) 0.018(2) 0.0002(19) -0.0072(19) 0.0010(18)
C34 0.029(3) 0.040(3) 0.037(3) 0.001(3) 0.020(2) -0.002(2)
C13 0.020(2) 0.035(3) 0.020(2) 0.000(2) -0.0001(19) 0.000(2)
C33 0.028(2) 0.026(3) 0.018(2) -0.001(2) 0.0072(19) -0.004(2)
C7 0.015(2) 0.016(2) 0.013(2) -0.0019(17) 0.0002(17) 0.0027(17)
N1 0.0137(16) 0.0134(19) 0.0136(16) 0.0029(14) 0.0035(14) 0.0031(14)
C20 0.0142(19) 0.014(2) 0.013(2) 0.0006(17) 0.0026(17) 0.0028(16)
C6 0.0138(19) 0.011(2) 0.016(2) 0.0007(17) 0.0016(17) 0.0035(16)
C38 0.016(2) 0.026(3) 0.035(3) -0.004(2) 0.003(2) 0.0067(19)
C36 0.029(2) 0.027(3) 0.033(3) 0.005(2) 0.008(2) 0.010(2)
C37 0.032(2) 0.028(3) 0.024(2) 0.000(2) 0.012(2) 0.011(2)
C28 0.020(2) 0.016(2) 0.015(2) -0.0022(18) 0.0030(18) 0.0017(17)
C32 0.014(2) 0.024(3) 0.021(2) 0.005(2) 0.0016(18) -0.0002(18)
C14 0.0132(19) 0.021(2) 0.015(2) 0.0017(18) 0.0026(17) 0.0012(17)
C29 0.015(2) 0.023(3) 0.024(2) 0.001(2) 0.0007(18) 0.0040(18)
C19 0.019(2) 0.025(3) 0.021(2) 0.000(2) 0.0028(19) 0.0057(19)
C31 0.024(2) 0.018(3) 0.029(2) 0.009(2) 0.003(2) -0.0018(19)
C30 0.028(2) 0.014(2) 0.028(2) 0.004(2) 0.000(2) 0.0031(19)
C15 0.017(2) 0.020(3) 0.021(2) 0.0026(19) 0.0037(18) 0.0061(18)
C11 0.049(3) 0.032(3) 0.027(3) 0.013(2) -0.013(3) -0.015(3)
C10 0.042(3) 0.024(3) 0.027(3) 0.003(2) -0.017(2) 0.001(2)
C35 0.074(4) 0.061(4) 0.047(3) 0.035(3) 0.034(3) 0.030(3)
C16 0.018(2) 0.022(3) 0.033(3) 0.005(2) 0.009(2) 0.0043(19)
C17 0.020(2) 0.031(3) 0.034(3) 0.016(2) 0.008(2) 0.013(2)
C18 0.022(2) 0.040(3) 0.022(2) 0.006(2) 0.000(2) 0.009(2)
Br1 0.0256(2) 0.0263(3) 0.0402(3) 0.0084(2) 0.0177(2) 0.00287(19)
Br2 0.0335(3) 0.0521(3) 0.0158(2) -0.0024(2) 0.0008(2) 0.0131(2)

loop_
_atom_type_symbol
_atom_type_description
_atom_type_scat_dispersion_real
_atom_type_scat_dispersion_imag
_atom_type_scat_source
C C 0.0033 0.0016 'International Tables Vol C Tables 4.2.6.8 and 6.1.1.4'
H H 0.0000 0.0000 'International Tables Vol C Tables 4.2.6.8 and 6.1.1.4'
N N 0.0061 0.0033 'International Tables Vol C Tables 4.2.6.8 and 6.1.1.4'
Si Si 0.0817 0.0704 'International Tables Vol C Tables 4.2.6.8 and 6.1.1.4'
Bi Bi -4.1077 10.2566 'International Tables Vol C Tables 4.2.6.8 and 6.1.1.4'
Br Br -0.2901 2.4595 'International Tables Vol C Tables 4.2.6.8 and 6.1.1.4'

loop_
_geom_angle_atom_site_label_1
_geom_angle_atom_site_label_2
_geom_angle_atom_site_label_3
_geom_angle
_geom_angle_site_symmetry_1
_geom_angle_site_symmetry_3
N1 Bi1 Br2 101.14(8) . .
N1 Bi1 Br1 96.85(8) . .
Br2 Bi1 Br1 90.666(16) . .
N1 Si1 C37 111.25(19) . .
N1 Si1 C36 108.80(18) . .
C37 Si1 C36 106.9(2) . .
N1 Si1 C38 112.61(18) . .
C37 Si1 C38 109.2(2) . .
C36 Si1 C38 107.8(2) . .
C32 C27 C28 118.0(4) . .
C32 C27 C20 120.6(3) . .
C28 C27 C20 121.4(4) . .
C21 C26 C25 120.8(4) . .
C24 C23 C22 119.7(4) . .
C26 C21 C22 118.0(4) . .
C26 C21 C20 122.7(4) . .
C22 C21 C20 119.2(4) . .
C3 C2 C1 119.6(3) . .
C3 C2 C20 120.7(3) . .
C1 C2 C20 119.2(3) . .
C3 C4 C5 116.8(4) . .
C3 C4 C33 122.2(4) . .
C5 C4 C33 121.0(4) . .
C6 C5 C4 123.2(4) . .
C2 C1 C6 118.2(3) . .
C2 C1 N1 121.4(3) . .
C6 C1 N1 120.4(3) . .
C9 C8 C13 117.7(4) . .
C9 C8 C7 120.3(4) . .
C13 C8 C7 122.0(4) . .
C2 C3 C4 122.8(4) . .
C24 C25 C26 119.9(4) . .
C23 C22 C21 121.1(4) . .
C25 C24 C23 120.4(4) . .
C11 C12 C13 120.5(5) . .
C10 C9 C8 121.8(4) . .
C12 C13 C8 120.4(5) . .
C4 C33 C35 110.8(4) . .
C4 C33 C34 113.0(4) . .
C35 C33 C34 108.6(4) . .
C8 C7 C6 113.4(3) . .
C8 C7 C14 112.8(3) . .
C6 C7 C14 109.8(3) . .
C1 N1 Si1 117.2(3) . .
C1 N1 Bi1 116.0(2) . .
Si1 N1 Bi1 126.52(17) . .
C21 C20 C27 113.5(3) . .
C21 C20 C2 113.9(3) . .
C27 C20 C2 109.6(3) . .
C5 C6 C1 119.3(3) . .
C5 C6 C7 119.9(3) . .
C1 C6 C7 120.6(3) . .
C29 C28 C27 121.0(4) . .
C31 C32 C27 121.5(4) . .
C15 C14 C19 117.5(4) . .
C15 C14 C7 123.6(3) . .
C19 C14 C7 118.8(4) . .
C30 C29 C28 120.4(4) . .
C18 C19 C14 121.0(4) . .
C32 C31 C30 119.7(4) . .
C29 C30 C31 119.4(4) . .
C14 C15 C16 121.0(4) . .
C12 C11 C10 120.0(5) . .
C11 C10 C9 119.6(5) . .
C17 C16 C15 120.5(4) . .
C16 C17 C18 118.9(4) . .
C19 C18 C17 121.1(4) . .

loop_
_geom_bond_atom_site_label_1
_geom_bond_atom_site_label_2
_geom_bond_distance
_geom_bond_site_symmetry_2
Bi1 N1 2.155(3) .
Bi1 Br2 2.6380(5) .
Bi1 Br1 2.6425(5) .
Si1 N1 1.762(3) .
Si1 C37 1.849(4) .
Si1 C36 1.864(5) .
Si1 C38 1.869(4) .
C27 C32 1.388(6) .
C27 C28 1.390(5) .
C27 C20 1.528(6) .
C26 C21 1.378(6) .
C26 C25 1.405(6) .
C23 C24 1.375(6) .
C23 C22 1.391(6) .
C21 C22 1.392(6) .
C21 C20 1.525(5) .
C2 C3 1.387(6) .
C2 C1 1.415(5) .
C2 C20 1.532(5) .
C4 C3 1.387(5) .
C4 C5 1.388(5) .
C4 C33 1.507(6) .
C5 C6 1.385(6) .
C1 C6 1.416(5) .
C1 N1 1.444(5) .
C8 C9 1.384(6) .
C8 C13 1.395(6) .
C8 C7 1.520(6) .
C25 C24 1.364(6) .
C12 C11 1.367(8) .
C12 C13 1.391(7) .
C9 C10 1.380(6) .
C34 C33 1.537(6) .
C33 C35 1.514(7) .
C7 C6 1.532(5) .
C7 C14 1.532(6) .
C28 C29 1.390(6) .
C32 C31 1.387(6) .
C14 C15 1.387(6) .
C14 C19 1.402(6) .
C29 C30 1.380(6) .
C19 C18 1.372(6) .
C31 C30 1.394(6) .
C15 C16 1.393(6) .
C11 C10 1.377(7) .
C16 C17 1.375(6) .
C17 C18 1.379(7) .
